data_7244419
loop_
_publ_author_name
'Putta, Anjaneyulu'
'Gairhe, Shankar'
'Feng, Yao'
'Sun, Haoran'

_publ_section_title
;
 Stereo-electronic effect of the perfluoropropyl group on the solid-state
 molecular packing of isomeric dibenzo[a,c]phenazine derivatives
;
_journal_name_full CrystEngComm
_journal_paper_doi 10.1039/D2CE00019A
_journal_year 2022
_chemical_formula_moiety 'C13 H5 F7 N'
_chemical_formula_sum 'C13 H5 F7 N'
_chemical_formula_weight 308.18
_chemical_melting_point 184-186\^A\%C
_chemical_name_common '3,6-bis(perfluoropropyl)-dibenzo[a, c] phenazine'
_chemical_name_systematic '3,6-bis(perfluoropropyl)-dibenzo[a, c] phenazine'
_space_group_crystal_system monoclinic
_space_group_IT_number 15
_space_group_name_Hall '-C 2yc'
_space_group_name_H-M_alt 'C 1 2/c 1'
_atom_sites_solution_hydrogens geom
_audit_creation_method SHELXL-2018/3
_audit_update_record
;
2021-01-01 deposited with the CCDC.	2022-02-16 downloaded from the CCDC.
;
_cell_angle_alpha 90
_cell_angle_beta 93.922(3)
_cell_angle_gamma 90
_cell_formula_units_Z 8
_cell_length_a 23.9534(17)
_cell_length_b 13.3698(9)
_cell_length_c 7.2037(5)
_cell_measurement_reflns_used 8737
_cell_measurement_temperature 100(2)
_cell_measurement_theta_max 34.33
_cell_measurement_theta_min 2.98
_cell_volume 2301.6(3)
_computing_cell_refinement 'Bruker SAINT'
_computing_data_collection 'Bruker APEX3'
_computing_data_reduction 'Bruker SAINT'
_computing_molecular_graphics 'Bruker SHELXTL'
_computing_publication_material 'Bruker SHELXTL'
_computing_structure_refinement 'SHELXL-2018/3 (Sheldrick, 2018)'
_computing_structure_solution 'SHELXT 2014/5 (Sheldrick, 2014)'
_diffrn_ambient_temperature 100(2)
_diffrn_measured_fraction_theta_full 0.996
_diffrn_measured_fraction_theta_max 0.963
_diffrn_measurement_device_type 'Bruker APEX-II CCD'
_diffrn_measurement_method '\f and \w scans'
_diffrn_radiation_type MoK\a
_diffrn_radiation_wavelength 0.71073
_diffrn_reflns_av_R_equivalents 0.0691
_diffrn_reflns_av_unetI/netI 0.0519
_diffrn_reflns_Laue_measured_fraction_full 0.996
_diffrn_reflns_Laue_measured_fraction_max 0.963
_diffrn_reflns_limit_h_max 37
_diffrn_reflns_limit_h_min -37
_diffrn_reflns_limit_k_max 21
_diffrn_reflns_limit_k_min -21
_diffrn_reflns_limit_l_max 11
_diffrn_reflns_limit_l_min -8
_diffrn_reflns_number 30658
_diffrn_reflns_point_group_measured_fraction_full 0.996
_diffrn_reflns_point_group_measured_fraction_max 0.963
_diffrn_reflns_theta_full 25.242
_diffrn_reflns_theta_max 34.900
_diffrn_reflns_theta_min 2.977
_exptl_absorpt_coefficient_mu 0.185
_exptl_crystal_colour Yellow
_exptl_crystal_density_diffrn 1.779
_exptl_crystal_description Needle
_exptl_crystal_F_000 1224
_exptl_crystal_size_max 0.32
_exptl_crystal_size_mid 0.12
_exptl_crystal_size_min 0.08
_refine_diff_density_max 0.468
_refine_diff_density_min -0.434
_refine_diff_density_rms 0.077
_refine_ls_extinction_method none
_refine_ls_goodness_of_fit_ref 1.020
_refine_ls_hydrogen_treatment constr
_refine_ls_matrix_type full
_refine_ls_number_parameters 190
_refine_ls_number_reflns 4856
_refine_ls_number_restraints 0
_refine_ls_restrained_S_all 1.020
_refine_ls_R_factor_all 0.0958
_refine_ls_R_factor_gt 0.0533
_refine_ls_shift/su_max 0.000
_refine_ls_shift/su_mean 0.000
_refine_ls_structure_factor_coef Fsqd
_refine_ls_weighting_details 'w=1/[\s^2^(Fo^2^)+(0.0705P)^2^+2.0670P] where P=(Fo^2^+2Fc^2^)/3'
_refine_ls_weighting_scheme calc
_refine_ls_wR_factor_gt 0.1309
_refine_ls_wR_factor_ref 0.1581
_reflns_Friedel_coverage 0.000
_reflns_number_gt 3129
_reflns_number_total 4856
_reflns_threshold_expression 'I > 2\s(I)'
_cod_data_source_file d2ce00019a2.cif
_cod_data_source_block shelx_CCDC1
_cod_original_sg_symbol_H-M 'C 2/c'
_cod_database_code 7244419
_shelx_shelxl_version_number 2018/3
_shelx_space_group_comment
;
The symmetry employed for this shelxl refinement is uniquely defined
by the following loop, which should always be used as a source of
symmetry information in preference to the above space-group names.
They are only intended as comments.
;

loop_
_space_group_symop_operation_xyz
'x, y, z'
'-x, y, -z+1/2'
'x+1/2, y+1/2, z'
'-x+1/2, y+1/2, -z+1/2'
'-x, -y, -z'
'x, -y, z-1/2'
'-x+1/2, -y+1/2, -z'
'x+1/2, -y+1/2, z-1/2'

loop_
_atom_site_label
_atom_site_type_symbol
_atom_site_fract_x
_atom_site_fract_y
_atom_site_fract_z
_atom_site_U_iso_or_equiv
_atom_site_adp_type
_atom_site_occupancy
_atom_site_site_symmetry_order
_atom_site_calc_flag
_atom_site_refinement_flags_posn
_atom_site_refinement_flags_adp
_atom_site_refinement_flags_occupancy
_atom_site_disorder_assembly
_atom_site_disorder_group
F1 F 0.32975(4) 0.24631(7) 0.55271(14) 0.0272(2) Uani 1 1 d . . . . .
F2 F 0.39371(4) 0.16410(7) 0.41200(15) 0.0268(2) Uani 1 1 d . . . . .
F3 F 0.27145(4) 0.28208(7) 0.23432(15) 0.0282(2) Uani 1 1 d . . . . .
F4 F 0.33814(4) 0.22497(8) 0.07138(14) 0.0305(2) Uani 1 1 d . . . . .
F7 F 0.24632(5) 0.10221(8) 0.10933(17) 0.0384(3) Uani 1 1 d . . . . .
F5 F 0.26884(5) 0.09121(8) 0.40304(17) 0.0397(3) Uani 1 1 d . . . . .
F6 F 0.32600(5) 0.04110(8) 0.2050(2) 0.0439(3) Uani 1 1 d . . . . .
N10 N 0.44664(5) 0.69726(9) 0.32322(18) 0.0200(2) Uani 1 1 d . . . . .
C009 C 0.44438(6) 0.51772(10) 0.31546(19) 0.0175(2) Uani 1 1 d . . . . .
C20 C 0.47127(6) 0.42661(10) 0.28066(19) 0.0172(2) Uani 1 1 d . . . . .
C1 C 0.38976(6) 0.51845(10) 0.3762(2) 0.0201(3) Uani 1 1 d . . . . .
H1 H 0.372101 0.580333 0.399911 0.024 Uiso 1 1 calc R U . . .
C3 C 0.38807(6) 0.33915(10) 0.3663(2) 0.0193(3) Uani 1 1 d . . . . .
C4 C 0.44162(6) 0.33710(10) 0.3046(2) 0.0185(3) Uani 1 1 d . . . . .
H4 H 0.458451 0.274816 0.278182 0.022 Uiso 1 1 calc R U . . .
C16 C 0.47287(6) 0.61264(10) 0.28573(19) 0.0176(2) Uani 1 1 d . . . . .
C2 C 0.36170(6) 0.42991(11) 0.4017(2) 0.0208(3) Uani 1 1 d . . . . .
H2 H 0.324860 0.430555 0.442793 0.025 Uiso 1 1 calc R U . . .
C21 C 0.35749(6) 0.24259(10) 0.3947(2) 0.0205(3) Uani 1 1 d . . . . .
C14 C 0.47324(6) 0.78381(10) 0.2882(2) 0.0200(3) Uani 1 1 d . . . . .
C23 C 0.28836(7) 0.10991(12) 0.2390(3) 0.0283(3) Uani 1 1 d . . . . .
C22 C 0.31388(6) 0.21631(11) 0.2338(2) 0.0222(3) Uani 1 1 d . . . . .
C13 C 0.44712(7) 0.87653(11) 0.3255(2) 0.0252(3) Uani 1 1 d . . . . .
H13 H 0.411528 0.877524 0.376112 0.030 Uiso 1 1 calc R U . . .
C12 C 0.47349(7) 0.96426(11) 0.2881(2) 0.0275(3) Uani 1 1 d . . . . .
H12 H 0.456023 1.026088 0.313482 0.033 Uiso 1 1 calc R U . . .

loop_
_atom_site_aniso_label
_atom_site_aniso_U_11
_atom_site_aniso_U_22
_atom_site_aniso_U_33
_atom_site_aniso_U_23
_atom_site_aniso_U_13
_atom_site_aniso_U_12
F1 0.0296(5) 0.0294(5) 0.0234(5) 0.0027(4) 0.0076(4) -0.0052(4)
F2 0.0230(5) 0.0196(4) 0.0375(5) 0.0051(4) 0.0004(4) 0.0012(3)
F3 0.0220(5) 0.0236(4) 0.0383(6) 0.0033(4) -0.0022(4) 0.0024(3)
F4 0.0326(5) 0.0363(5) 0.0228(5) -0.0020(4) 0.0047(4) -0.0098(4)
F7 0.0338(6) 0.0307(5) 0.0487(7) 0.0012(5) -0.0114(5) -0.0104(4)
F5 0.0429(6) 0.0335(5) 0.0428(7) 0.0110(5) 0.0048(5) -0.0142(5)
F6 0.0351(6) 0.0234(5) 0.0723(9) -0.0126(5) -0.0036(6) 0.0018(4)
N10 0.0214(6) 0.0177(5) 0.0209(6) -0.0009(4) 0.0020(4) 0.0012(4)
C009 0.0185(6) 0.0173(5) 0.0166(6) -0.0008(4) 0.0005(5) -0.0005(4)
C20 0.0173(6) 0.0179(5) 0.0163(6) 0.0001(4) 0.0005(5) 0.0003(4)
C1 0.0197(7) 0.0194(6) 0.0213(6) -0.0021(5) 0.0031(5) 0.0008(5)
C3 0.0195(6) 0.0182(5) 0.0203(6) 0.0003(5) 0.0014(5) -0.0013(5)
C4 0.0181(6) 0.0179(5) 0.0196(6) 0.0004(5) 0.0003(5) -0.0003(4)
C16 0.0187(6) 0.0175(5) 0.0166(6) -0.0005(4) 0.0006(5) 0.0009(4)
C2 0.0184(6) 0.0216(6) 0.0229(7) -0.0004(5) 0.0035(5) -0.0004(5)
C21 0.0190(6) 0.0203(6) 0.0223(7) 0.0014(5) 0.0038(5) -0.0004(5)
C14 0.0227(7) 0.0173(5) 0.0199(6) -0.0011(5) 0.0001(5) 0.0005(5)
C23 0.0253(8) 0.0215(6) 0.0379(9) 0.0008(6) 0.0004(6) -0.0029(5)
C22 0.0209(7) 0.0208(6) 0.0250(7) 0.0014(5) 0.0031(5) -0.0016(5)
C13 0.0272(8) 0.0188(6) 0.0298(8) -0.0027(5) 0.0041(6) 0.0016(5)
C12 0.0330(8) 0.0170(6) 0.0325(8) -0.0020(6) 0.0023(7) 0.0034(6)

loop_
_atom_type_symbol
_atom_type_description
_atom_type_scat_dispersion_real
_atom_type_scat_dispersion_imag
_atom_type_scat_source
C C 0.0033 0.0016 'International Tables Vol C Tables 4.2.6.8 and 6.1.1.4'
H H 0.0000 0.0000 'International Tables Vol C Tables 4.2.6.8 and 6.1.1.4'
N N 0.0061 0.0033 'International Tables Vol C Tables 4.2.6.8 and 6.1.1.4'
F F 0.0171 0.0103 'International Tables Vol C Tables 4.2.6.8 and 6.1.1.4'

loop_
_geom_angle_atom_site_label_1
_geom_angle_atom_site_label_2
_geom_angle_atom_site_label_3
_geom_angle
_geom_angle_site_symmetry_1
_geom_angle_site_symmetry_3
_geom_angle_publ_flag
C16 N10 C14 117.04(12) . . ?
C1 C009 C20 120.49(12) . . ?
C1 C009 C16 119.48(12) . . ?
C20 C009 C16 120.03(12) . . ?
C4 C20 C009 118.21(12) . . ?
C4 C20 C20 121.72(8) . 2_655 ?
C009 C20 C20 120.07(8) . 2_655 ?
C2 C1 C009 120.46(13) . . ?
C2 C1 H1 119.8 . . ?
C009 C1 H1 119.8 . . ?
C4 C3 C2 120.97(13) . . ?
C4 C3 C21 119.75(12) . . ?
C2 C3 C21 119.28(12) . . ?
C3 C4 C20 120.52(12) . . ?
C3 C4 H4 119.7 . . ?
C20 C4 H4 119.7 . . ?
N10 C16 C16 121.75(8) . 2_655 ?
N10 C16 C009 118.44(12) . . ?
C16 C16 C009 119.79(7) 2_655 . ?
C1 C2 C3 119.33(13) . . ?
C1 C2 H2 120.3 . . ?
C3 C2 H2 120.3 . . ?
F1 C21 F2 107.27(12) . . ?
F1 C21 C3 110.69(12) . . ?
F2 C21 C3 111.13(12) . . ?
F1 C21 C22 107.01(12) . . ?
F2 C21 C22 106.67(12) . . ?
C3 C21 C22 113.75(12) . . ?
N10 C14 C13 119.44(13) . . ?
N10 C14 C14 121.19(8) . 2_655 ?
C13 C14 C14 119.36(9) . 2_655 ?
F6 C23 F5 108.70(14) . . ?
F6 C23 F7 108.01(14) . . ?
F5 C23 F7 108.40(14) . . ?
F6 C23 C22 111.04(13) . . ?
F5 C23 C22 111.02(14) . . ?
F7 C23 C22 109.58(13) . . ?
F3 C22 F4 108.51(12) . . ?
F3 C22 C21 108.75(12) . . ?
F4 C22 C21 108.80(12) . . ?
F3 C22 C23 107.51(12) . . ?
F4 C22 C23 107.11(13) . . ?
C21 C22 C23 115.96(13) . . ?
C12 C13 C14 119.68(14) . . ?
C12 C13 H13 120.2 . . ?
C14 C13 H13 120.2 . . ?
C13 C12 C12 120.96(9) . 2_655 ?
C13 C12 H12 119.5 . . ?
C12 C12 H12 119.5 2_655 . ?

loop_
_geom_bond_atom_site_label_1
_geom_bond_atom_site_label_2
_geom_bond_distance
_geom_bond_site_symmetry_2
_geom_bond_publ_flag
F1 C21 1.3574(17) . ?
F2 C21 1.3619(17) . ?
F3 C22 1.3440(17) . ?
F4 C22 1.3466(18) . ?
F7 C23 1.330(2) . ?
F5 C23 1.324(2) . ?
F6 C23 1.323(2) . ?
N10 C16 1.3307(17) . ?
N10 C14 1.3529(18) . ?
C009 C1 1.4078(19) . ?
C009 C20 1.4084(18) . ?
C009 C16 1.4636(18) . ?
C20 C4 1.4082(18) . ?
C20 C20 1.474(3) 2_655 ?
C1 C2 1.380(2) . ?
C1 H1 0.9500 . ?
C3 C4 1.386(2) . ?
C3 C2 1.3994(19) . ?
C3 C21 1.5053(19) . ?
C4 H4 0.9500 . ?
C16 C16 1.430(3) 2_655 ?
C2 H2 0.9500 . ?
C21 C22 1.547(2) . ?
C14 C13 1.422(2) . ?
C14 C14 1.430(3) 2_655 ?
C23 C22 1.550(2) . ?
C13 C12 1.368(2) . ?
C13 H13 0.9500 . ?
C12 C12 1.417(3) 2_655 ?
C12 H12 0.9500 . ?
